data_1543639
loop_
_publ_author_name
'Lehnherr, Dan'
'Chen, Chen'
'Pedramrazi, Zahra'
'DeBlase, Catherine R.'
'Alzola, Joaquin M.'
'Keresztes, Ivan'
'Lobkovsky, Emil B.'
'Crommie, Michael F.'
'Dichtel, William R.'

_publ_section_title
;
 Sequence-defined oligo(ortho-arylene) foldamers derived from the
 benzannulation of ortho(arylene ethynylene)s
;
_journal_issue 10
_journal_name_full 'Chem. Sci.'
_journal_page_first 6357
_journal_paper_doi 10.1039/C6SC02520J
_journal_volume 7
_journal_year 2016
_chemical_formula_sum 'C38.5 H22.5 Cl5.5'
_chemical_formula_weight 680.04
_chemical_name_systematic
; 
 ? 
;
_space_group_IT_number 14
_symmetry_cell_setting monoclinic
_symmetry_space_group_name_Hall '-P 2yn'
_symmetry_space_group_name_H-M 'P 1 21/n 1'
_atom_sites_solution_hydrogens geom
_atom_sites_solution_primary direct
_atom_sites_solution_secondary difmap
_audit_creation_method SHELXL-97
_audit_update_record
;
2016-06-07 deposited with the CCDC.
2016-07-08 downloaded from the CCDC.
;
_cell_angle_alpha 90.00
_cell_angle_beta 107.709(2)
_cell_angle_gamma 90.00
_cell_formula_units_Z 8
_cell_length_a 20.7464(8)
_cell_length_b 13.0281(5)
_cell_length_c 24.8595(11)
_cell_measurement_reflns_used 9926
_cell_measurement_temperature 223(2)
_cell_measurement_theta_max 24.98
_cell_measurement_theta_min 2.47
_cell_volume 6400.8(5)
_computing_cell_refinement 'Bruker SAINT'
_computing_data_collection 'Bruker APEX2'
_computing_data_reduction 'Bruker SAINT'
_computing_molecular_graphics 'Bruker SHELXTL'
_computing_publication_material 'Bruker SHELXTL'
_computing_structure_refinement 'SHELXL-97 (Sheldrick, 1997)'
_computing_structure_solution 'SHELXS-97 (Sheldrick, 1990)'
_diffrn_ambient_temperature 223(2)
_diffrn_measured_fraction_theta_full 0.999
_diffrn_measured_fraction_theta_max 0.999
_diffrn_measurement_device_type 'Bruker APEX-II CCD'
_diffrn_measurement_method '\f and \w scans'
_diffrn_radiation_monochromator graphite
_diffrn_radiation_source 'fine-focus sealed tube'
_diffrn_radiation_type MoK\a
_diffrn_radiation_wavelength 0.71073
_diffrn_reflns_av_R_equivalents 0.0652
_diffrn_reflns_av_sigmaI/netI 0.0612
_diffrn_reflns_limit_h_max 24
_diffrn_reflns_limit_h_min -24
_diffrn_reflns_limit_k_max 15
_diffrn_reflns_limit_k_min -12
_diffrn_reflns_limit_l_max 29
_diffrn_reflns_limit_l_min -29
_diffrn_reflns_number 55922
_diffrn_reflns_theta_full 25.02
_diffrn_reflns_theta_max 25.02
_diffrn_reflns_theta_min 1.87
_diffrn_standards_number 0
_exptl_absorpt_coefficient_mu 0.523
_exptl_absorpt_correction_T_max 0.9399
_exptl_absorpt_correction_T_min 0.8936
_exptl_absorpt_correction_type empirical
_exptl_absorpt_process_details sadabs
_exptl_crystal_colour colourless
_exptl_crystal_density_diffrn 1.411
_exptl_crystal_density_method 'not measured'
_exptl_crystal_description Block
_exptl_crystal_F_000 2776
_exptl_crystal_size_max 0.22
_exptl_crystal_size_mid 0.19
_exptl_crystal_size_min 0.12
_refine_diff_density_max 0.453
_refine_diff_density_min -0.372
_refine_diff_density_rms 0.057
_refine_ls_extinction_method none
_refine_ls_goodness_of_fit_ref 1.000
_refine_ls_hydrogen_treatment constr
_refine_ls_matrix_type full
_refine_ls_number_parameters 793
_refine_ls_number_reflns 11299
_refine_ls_number_restraints 0
_refine_ls_restrained_S_all 1.000
_refine_ls_R_factor_all 0.0966
_refine_ls_R_factor_gt 0.0533
_refine_ls_shift/su_max 0.000
_refine_ls_shift/su_mean 0.000
_refine_ls_structure_factor_coef Fsqd
_refine_ls_weighting_details 'calc w=1/[\s^2^(Fo^2^)+(0.0793P)^2^+0.0000P] where P=(Fo^2^+2Fc^2^)/3'
_refine_ls_weighting_scheme calc
_refine_ls_wR_factor_gt 0.1286
_refine_ls_wR_factor_ref 0.1550
_reflns_number_gt 6818
_reflns_number_total 11299
_reflns_threshold_expression >2sigma(I)
_cod_data_source_file c6sc02520j2.cif
_cod_data_source_block dl26
_cod_depositor_comments
;
The following automatic conversions were performed:

'_symmetry_cell_setting' value 'Monoclinic' changed to 'monoclinic'
according to
/usr/data/users/saulius/crontab/automatic-downloads/rss-feeds/RSC/lib/dictionaries/cif_core.dic
dictionary named 'cif_core.dic' version 2.4.2 from 2011-04-26.

Automatic conversion script
Id: cif_fix_values 4268 2015-11-12 08:31:59Z antanas 

 Adding full bibliography for 1543631--1543639.cif.
;
_cod_original_cell_volume 6400.8(4)
_cod_original_sg_symbol_H-M P2(1)/n
_cod_original_formula_sum 'C38.50 H22.50 Cl5.50'
_cod_database_code 1543639

loop_
_symmetry_equiv_pos_as_xyz
'x, y, z'
'-x+1/2, y+1/2, -z+1/2'
'-x, -y, -z'
'x-1/2, -y-1/2, z-1/2'

loop_
_atom_site_label
_atom_site_type_symbol
_atom_site_fract_x
_atom_site_fract_y
_atom_site_fract_z
_atom_site_U_iso_or_equiv
_atom_site_adp_type
_atom_site_occupancy
_atom_site_symmetry_multiplicity
_atom_site_calc_flag
_atom_site_refinement_flags
Cl1 Cl 0.28103(5) 0.08556(9) 0.27443(5) 0.0771(3) Uani 1 1 d .
Cl2 Cl 0.29565(5) -0.10100(7) 0.19721(5) 0.0766(3) Uani 1 1 d .
Cl3 Cl 0.59299(6) 0.82721(6) 0.13168(5) 0.0843(4) Uani 1 1 d .
Cl4 Cl 0.43461(6) 0.82611(6) 0.07549(4) 0.0687(3) Uani 1 1 d .
Cl5 Cl 0.22072(5) 0.05033(8) 0.40874(4) 0.0727(3) Uani 1 1 d .
Cl6 Cl 0.20713(5) -0.13199(7) 0.32255(5) 0.0677(3) Uani 1 1 d .
Cl7 Cl -0.04576(6) 0.82487(6) 0.11013(5) 0.0695(3) Uani 1 1 d .
Cl8 Cl 0.10689(6) 0.81029(6) 0.11472(4) 0.0677(3) Uani 1 1 d .
C1 C 0.56298(17) 0.4394(2) 0.22722(14) 0.0466(8) Uani 1 1 d .
H1A H 0.5161 0.4510 0.2167 0.056 Uiso 1 1 calc R
C2 C 0.6072(2) 0.5214(3) 0.24312(15) 0.0564(10) Uani 1 1 d .
H2A H 0.5901 0.5883 0.2430 0.068 Uiso 1 1 calc R
C3 C 0.6754(2) 0.5056(3) 0.25901(16) 0.0631(10) Uani 1 1 d .
H3A H 0.7051 0.5617 0.2699 0.076 Uiso 1 1 calc R
C4 C 0.70125(18) 0.4072(3) 0.25921(16) 0.0597(10) Uani 1 1 d .
H4A H 0.7483 0.3965 0.2705 0.072 Uiso 1 1 calc R
C5 C 0.65728(17) 0.3243(3) 0.24258(14) 0.0488(8) Uani 1 1 d .
H5A H 0.6747 0.2578 0.2421 0.059 Uiso 1 1 calc R
C6 C 0.58737(15) 0.3396(2) 0.22664(13) 0.0383(7) Uani 1 1 d .
C7 C 0.53897(15) 0.2526(2) 0.21165(13) 0.0367(7) Uani 1 1 d .
C8 C 0.48859(16) 0.2483(2) 0.23656(13) 0.0418(8) Uani 1 1 d .
H8A H 0.4847 0.3024 0.2604 0.050 Uiso 1 1 calc R
C9 C 0.44231(15) 0.1663(2) 0.22797(13) 0.0391(7) Uani 1 1 d .
C10 C 0.39013(16) 0.1637(2) 0.25305(14) 0.0480(8) Uani 1 1 d .
H10A H 0.3858 0.2181 0.2766 0.058 Uiso 1 1 calc R
C11 C 0.34550(16) 0.0834(3) 0.24387(15) 0.0512(9) Uani 1 1 d .
C12 C 0.35200(16) 0.0016(2) 0.20898(15) 0.0494(9) Uani 1 1 d .
C13 C 0.40173(16) 0.0020(2) 0.18346(14) 0.0462(8) Uani 1 1 d .
H13A H 0.4050 -0.0528 0.1599 0.055 Uiso 1 1 calc R
C14 C 0.44847(15) 0.0844(2) 0.19224(13) 0.0399(8) Uani 1 1 d .
C15 C 0.49970(15) 0.0897(2) 0.16628(13) 0.0372(7) Uani 1 1 d .
H15A H 0.5042 0.0354 0.1428 0.045 Uiso 1 1 calc R
C16 C 0.54359(14) 0.1715(2) 0.17394(13) 0.0336(7) Uani 1 1 d .
C17 C 0.59397(14) 0.1707(2) 0.14211(12) 0.0341(7) Uani 1 1 d .
C18 C 0.63768(15) 0.0861(2) 0.14898(14) 0.0415(8) Uani 1 1 d .
H18A H 0.6350 0.0336 0.1741 0.050 Uiso 1 1 calc R
C19 C 0.68432(17) 0.0779(2) 0.12002(15) 0.0498(9) Uani 1 1 d .
H19A H 0.7125 0.0199 0.1251 0.060 Uiso 1 1 calc R
C20 C 0.68974(16) 0.1543(3) 0.08367(15) 0.0501(9) Uani 1 1 d .
H20A H 0.7220 0.1495 0.0642 0.060 Uiso 1 1 calc R
C21 C 0.64725(15) 0.2385(2) 0.07586(14) 0.0441(8) Uani 1 1 d .
H21A H 0.6515 0.2911 0.0512 0.053 Uiso 1 1 calc R
C22 C 0.59834(15) 0.2475(2) 0.10359(13) 0.0357(7) Uani 1 1 d .
C23 C 0.55534(15) 0.3421(2) 0.09200(13) 0.0352(7) Uani 1 1 d .
C24 C 0.58843(16) 0.4348(2) 0.10315(14) 0.0420(8) Uani 1 1 d .
H24A H 0.6360 0.4352 0.1164 0.050 Uiso 1 1 calc R
C25 C 0.55343(16) 0.5296(2) 0.09540(14) 0.0432(8) Uani 1 1 d .
C26 C 0.58742(19) 0.6244(2) 0.11182(15) 0.0524(9) Uani 1 1 d .
H26A H 0.6349 0.6259 0.1258 0.063 Uiso 1 1 calc R
C27 C 0.5514(2) 0.7133(2) 0.10744(15) 0.0550(10) Uani 1 1 d .
C28 C 0.4804(2) 0.7119(2) 0.08362(15) 0.0535(9) Uani 1 1 d .
C29 C 0.44661(18) 0.6225(2) 0.06735(14) 0.0473(8) Uani 1 1 d .
H29A H 0.3993 0.6232 0.0516 0.057 Uiso 1 1 calc R
C30 C 0.48195(16) 0.5279(2) 0.07386(13) 0.0412(8) Uani 1 1 d .
C31 C 0.44846(16) 0.4327(2) 0.06207(13) 0.0414(8) Uani 1 1 d .
H31A H 0.4010 0.4317 0.0476 0.050 Uiso 1 1 calc R
C32 C 0.48327(15) 0.3410(2) 0.07114(13) 0.0384(7) Uani 1 1 d .
C33 C 0.44283(15) 0.2438(2) 0.05736(13) 0.0383(8) Uani 1 1 d .
C34 C 0.38683(16) 0.2301(2) 0.07643(14) 0.0453(8) Uani 1 1 d .
H34A H 0.3755 0.2814 0.0986 0.054 Uiso 1 1 calc R
C35 C 0.34757(17) 0.1424(3) 0.06329(16) 0.0560(10) Uani 1 1 d .
H35A H 0.3105 0.1336 0.0771 0.067 Uiso 1 1 calc R
C36 C 0.36296(19) 0.0681(3) 0.02995(18) 0.0611(11) Uani 1 1 d .
H36A H 0.3358 0.0090 0.0206 0.073 Uiso 1 1 calc R
C37 C 0.41766(19) 0.0793(2) 0.01018(16) 0.0567(10) Uani 1 1 d .
H37A H 0.4280 0.0283 -0.0127 0.068 Uiso 1 1 calc R
C38 C 0.45781(16) 0.1674(2) 0.02437(14) 0.0447(8) Uani 1 1 d .
H38A H 0.4956 0.1749 0.0113 0.054 Uiso 1 1 calc R
C39 C -0.14035(17) 0.2949(2) 0.17866(15) 0.0490(9) Uani 1 1 d .
H39A H -0.1534 0.2263 0.1697 0.059 Uiso 1 1 calc R
C40 C -0.18968(18) 0.3693(3) 0.17366(16) 0.0585(10) Uani 1 1 d .
H40A H -0.2357 0.3510 0.1615 0.070 Uiso 1 1 calc R
C41 C -0.1712(2) 0.4697(3) 0.18646(16) 0.0612(10) Uani 1 1 d .
H41A H -0.2045 0.5201 0.1834 0.073 Uiso 1 1 calc R
C42 C -0.1040(2) 0.4966(2) 0.20374(15) 0.0548(9) Uani 1 1 d .
H42A H -0.0915 0.5655 0.2120 0.066 Uiso 1 1 calc R
C43 C -0.05468(18) 0.4226(2) 0.20903(14) 0.0487(9) Uani 1 1 d .
H43A H -0.0088 0.4416 0.2211 0.058 Uiso 1 1 calc R
C44 C -0.07234(16) 0.3200(2) 0.19668(13) 0.0400(8) Uani 1 1 d .
C45 C -0.01892(15) 0.2400(2) 0.20526(13) 0.0388(8) Uani 1 1 d .
C46 C 0.02964(16) 0.2346(2) 0.25708(14) 0.0434(8) Uani 1 1 d .
H46A H 0.0318 0.2873 0.2834 0.052 Uiso 1 1 calc R
C47 C 0.07656(16) 0.1524(2) 0.27227(14) 0.0416(8) Uani 1 1 d .
C48 C 0.12441(16) 0.1440(3) 0.32609(15) 0.0483(8) Uani 1 1 d .
H48A H 0.1294 0.1984 0.3519 0.058 Uiso 1 1 calc R
C49 C 0.16353(16) 0.0590(3) 0.34157(15) 0.0501(9) Uani 1 1 d .
C50 C 0.15805(17) -0.0225(2) 0.30231(16) 0.0491(9) Uani 1 1 d .
C51 C 0.11517(16) -0.0143(2) 0.24898(15) 0.0447(8) Uani 1 1 d .
H51A H 0.1136 -0.0670 0.2228 0.054 Uiso 1 1 calc R
C52 C 0.07247(15) 0.0729(2) 0.23220(14) 0.0409(8) Uani 1 1 d .
C53 C 0.02516(15) 0.0826(2) 0.17872(14) 0.0384(7) Uani 1 1 d .
H53A H 0.0241 0.0318 0.1516 0.046 Uiso 1 1 calc R
C54 C -0.01991(15) 0.1627(2) 0.16393(13) 0.0355(7) Uani 1 1 d .
C55 C -0.07137(15) 0.1638(2) 0.10696(13) 0.0370(7) Uani 1 1 d .
C56 C -0.11530(15) 0.0804(2) 0.09250(14) 0.0427(8) Uani 1 1 d .
H56A H -0.1100 0.0254 0.1179 0.051 Uiso 1 1 calc R
C57 C -0.16649(16) 0.0767(2) 0.04166(16) 0.0491(9) Uani 1 1 d .
H57A H -0.1945 0.0185 0.0321 0.059 Uiso 1 1 calc R
C58 C -0.17625(16) 0.1582(3) 0.00517(15) 0.0498(9) Uani 1 1 d .
H58A H -0.2123 0.1575 -0.0287 0.060 Uiso 1 1 calc R
C59 C -0.13276(16) 0.2419(2) 0.01832(14) 0.0455(8) Uani 1 1 d .
H59A H -0.1395 0.2973 -0.0070 0.055 Uiso 1 1 calc R
C60 C -0.07937(15) 0.2452(2) 0.06839(14) 0.0376(7) Uani 1 1 d .
C61 C -0.03336(15) 0.3372(2) 0.07788(13) 0.0375(7) Uani 1 1 d .
C62 C -0.06171(16) 0.4324(2) 0.07924(14) 0.0447(8) Uani 1 1 d .
H62A H -0.1082 0.4368 0.0749 0.054 Uiso 1 1 calc R
C63 C -0.02294(16) 0.5240(2) 0.08698(14) 0.0421(8) Uani 1 1 d .
C64 C -0.05039(18) 0.6214(2) 0.09285(15) 0.0511(9) Uani 1 1 d .
H64A H -0.0962 0.6268 0.0908 0.061 Uiso 1 1 calc R
C65 C -0.01132(19) 0.7070(2) 0.10133(14) 0.0499(9) Uani 1 1 d .
C66 C 0.05725(19) 0.7006(2) 0.10336(14) 0.0490(9) Uani 1 1 d .
C67 C 0.08532(18) 0.6083(2) 0.09860(14) 0.0500(9) Uani 1 1 d .
H67A H 0.1311 0.6048 0.1002 0.060 Uiso 1 1 calc R
C68 C 0.04631(17) 0.5167(2) 0.09124(14) 0.0437(8) Uani 1 1 d .
C69 C 0.07462(17) 0.4192(2) 0.08958(14) 0.0450(8) Uani 1 1 d .
H69A H 0.1207 0.4143 0.0923 0.054 Uiso 1 1 calc R
C70 C 0.03689(16) 0.3301(2) 0.08401(14) 0.0410(8) Uani 1 1 d .
C71 C 0.07294(15) 0.2318(2) 0.08348(14) 0.0386(7) Uani 1 1 d .
C72 C 0.13435(16) 0.2136(2) 0.12510(15) 0.0477(8) Uani 1 1 d .
H72A H 0.1510 0.2619 0.1541 0.057 Uiso 1 1 calc R
C73 C 0.17097(18) 0.1256(2) 0.12424(16) 0.0538(9) Uani 1 1 d .
H73A H 0.2123 0.1145 0.1525 0.065 Uiso 1 1 calc R
C74 C 0.14739(18) 0.0541(2) 0.08226(17) 0.0550(10) Uani 1 1 d .
H74A H 0.1727 -0.0055 0.0817 0.066 Uiso 1 1 calc R
C75 C 0.08649(18) 0.0699(2) 0.04080(16) 0.0520(9) Uani 1 1 d .
H75A H 0.0702 0.0207 0.0122 0.062 Uiso 1 1 calc R
C76 C 0.04934(16) 0.1583(2) 0.04143(14) 0.0447(8) Uani 1 1 d .
H76A H 0.0079 0.1686 0.0132 0.054 Uiso 1 1 calc R
C77 C 0.7435(2) 0.6999(4) 0.0424(2) 0.0990(16) Uani 1 1 d .
H77A H 0.6979 0.7278 0.0234 0.119 Uiso 1 1 calc R
Cl9 Cl 0.73699(8) 0.56533(11) 0.04969(6) 0.1140(5) Uani 1 1 d .
Cl10 Cl 0.77404(8) 0.75528(11) 0.10899(7) 0.1169(5) Uani 1 1 d .
Cl11 Cl 0.79585(7) 0.72506(13) 0.00020(6) 0.1238(6) Uani 1 1 d .

loop_
_atom_site_aniso_label
_atom_site_aniso_U_11
_atom_site_aniso_U_22
_atom_site_aniso_U_33
_atom_site_aniso_U_23
_atom_site_aniso_U_13
_atom_site_aniso_U_12
Cl1 0.0573(6) 0.1128(8) 0.0721(7) -0.0025(6) 0.0360(6) -0.0184(6)
Cl2 0.0632(6) 0.0657(6) 0.1050(9) 0.0029(6) 0.0314(6) -0.0209(5)
Cl3 0.1154(9) 0.0382(5) 0.0928(9) -0.0100(5) 0.0217(7) -0.0157(5)
Cl4 0.1100(8) 0.0362(4) 0.0708(7) 0.0064(4) 0.0439(6) 0.0185(5)
Cl5 0.0565(6) 0.1023(8) 0.0533(6) 0.0166(5) 0.0078(5) 0.0168(5)
Cl6 0.0566(6) 0.0570(5) 0.0880(8) 0.0227(5) 0.0200(5) 0.0146(4)
Cl7 0.0983(8) 0.0353(4) 0.0730(7) -0.0020(4) 0.0231(6) 0.0131(5)
Cl8 0.1047(8) 0.0398(4) 0.0678(7) -0.0075(4) 0.0402(6) -0.0211(5)
C1 0.052(2) 0.0473(18) 0.046(2) -0.0092(16) 0.0242(18) -0.0021(16)
C2 0.075(3) 0.0447(19) 0.054(2) -0.0141(17) 0.026(2) -0.0102(18)
C3 0.070(3) 0.061(2) 0.059(3) -0.018(2) 0.019(2) -0.022(2)
C4 0.047(2) 0.074(3) 0.056(2) -0.010(2) 0.0126(19) -0.0137(19)
C5 0.048(2) 0.056(2) 0.043(2) -0.0074(16) 0.0132(17) 0.0013(17)
C6 0.0416(18) 0.0471(18) 0.0290(17) -0.0041(14) 0.0149(15) -0.0019(15)
C7 0.0375(17) 0.0380(16) 0.0347(18) 0.0033(14) 0.0110(15) 0.0022(13)
C8 0.0458(19) 0.0434(17) 0.0398(19) -0.0042(15) 0.0187(16) 0.0009(15)
C9 0.0395(18) 0.0440(17) 0.0356(18) 0.0011(15) 0.0141(15) -0.0025(14)
C10 0.049(2) 0.056(2) 0.043(2) 0.0001(17) 0.0201(17) 0.0022(17)
C11 0.0418(19) 0.068(2) 0.047(2) 0.0063(19) 0.0176(17) -0.0055(17)
C12 0.042(2) 0.053(2) 0.051(2) 0.0098(18) 0.0111(18) -0.0065(16)
C13 0.049(2) 0.0404(17) 0.048(2) 0.0061(16) 0.0122(17) 0.0007(15)
C14 0.0390(18) 0.0402(17) 0.0394(19) 0.0104(15) 0.0103(15) 0.0022(14)
C15 0.0428(18) 0.0319(15) 0.0365(18) 0.0044(14) 0.0117(15) 0.0076(14)
C16 0.0358(16) 0.0328(15) 0.0336(17) 0.0033(14) 0.0127(14) 0.0052(13)
C17 0.0362(17) 0.0324(15) 0.0336(18) -0.0026(14) 0.0103(14) -0.0007(13)
C18 0.0417(18) 0.0360(16) 0.044(2) 0.0010(15) 0.0087(16) 0.0046(14)
C19 0.045(2) 0.0466(19) 0.055(2) -0.0085(18) 0.0117(18) 0.0117(16)
C20 0.0410(19) 0.059(2) 0.054(2) -0.0083(19) 0.0201(18) 0.0068(16)
C21 0.0429(19) 0.0499(18) 0.043(2) 0.0013(16) 0.0174(16) -0.0023(15)
C22 0.0378(17) 0.0369(16) 0.0316(17) -0.0048(14) 0.0092(14) 0.0019(13)
C23 0.0423(18) 0.0311(15) 0.0354(18) 0.0013(13) 0.0166(15) 0.0009(13)
C24 0.0414(18) 0.0426(17) 0.043(2) 0.0018(15) 0.0150(16) -0.0004(15)
C25 0.053(2) 0.0340(16) 0.043(2) 0.0033(15) 0.0154(17) -0.0037(15)
C26 0.063(2) 0.0393(18) 0.054(2) 0.0035(16) 0.0169(19) -0.0045(16)
C27 0.087(3) 0.0310(17) 0.048(2) 0.0021(16) 0.022(2) -0.0062(18)
C28 0.086(3) 0.0309(17) 0.051(2) 0.0042(16) 0.032(2) 0.0102(18)
C29 0.065(2) 0.0354(17) 0.045(2) 0.0072(15) 0.0214(18) 0.0090(16)
C30 0.051(2) 0.0364(17) 0.0384(19) 0.0035(14) 0.0164(16) 0.0029(15)
C31 0.0400(18) 0.0399(17) 0.044(2) 0.0020(15) 0.0125(16) 0.0033(14)
C32 0.0430(18) 0.0392(16) 0.0342(18) 0.0027(14) 0.0138(15) 0.0029(14)
C33 0.0383(18) 0.0368(16) 0.0363(19) 0.0077(15) 0.0060(15) 0.0055(14)
C34 0.0404(18) 0.0423(17) 0.052(2) 0.0066(16) 0.0130(17) 0.0068(15)
C35 0.040(2) 0.054(2) 0.069(3) 0.022(2) 0.0096(19) 0.0025(17)
C36 0.051(2) 0.0415(19) 0.075(3) 0.012(2) -0.005(2) -0.0083(17)
C37 0.068(3) 0.0352(18) 0.058(2) -0.0046(17) 0.006(2) -0.0009(17)
C38 0.049(2) 0.0430(18) 0.040(2) 0.0011(16) 0.0099(16) 0.0018(15)
C39 0.055(2) 0.0445(18) 0.050(2) -0.0096(16) 0.0191(18) 0.0024(16)
C40 0.047(2) 0.066(2) 0.061(3) -0.009(2) 0.0149(19) 0.0129(18)
C41 0.069(3) 0.061(2) 0.049(2) -0.0065(19) 0.011(2) 0.028(2)
C42 0.074(3) 0.0390(18) 0.045(2) -0.0077(16) 0.009(2) 0.0097(18)
C43 0.056(2) 0.0415(18) 0.044(2) -0.0092(16) 0.0083(18) 0.0017(16)
C44 0.050(2) 0.0374(16) 0.0325(18) -0.0063(14) 0.0124(16) 0.0024(15)
C45 0.0418(18) 0.0350(16) 0.043(2) -0.0045(15) 0.0174(16) -0.0023(14)
C46 0.052(2) 0.0391(17) 0.039(2) -0.0086(15) 0.0138(17) -0.0012(15)
C47 0.0422(18) 0.0444(17) 0.041(2) 0.0015(16) 0.0161(16) -0.0051(15)
C48 0.046(2) 0.055(2) 0.045(2) 0.0016(17) 0.0149(17) -0.0006(16)
C49 0.0391(19) 0.064(2) 0.048(2) 0.0134(19) 0.0150(17) -0.0009(17)
C50 0.044(2) 0.0485(19) 0.061(3) 0.0148(18) 0.0239(19) 0.0068(16)
C51 0.0408(19) 0.0407(17) 0.058(2) 0.0035(16) 0.0227(18) -0.0022(14)
C52 0.0399(18) 0.0370(16) 0.049(2) 0.0043(16) 0.0191(17) -0.0008(14)
C53 0.0406(18) 0.0318(15) 0.046(2) -0.0029(14) 0.0185(16) -0.0019(14)
C54 0.0403(17) 0.0310(15) 0.0387(19) -0.0010(14) 0.0173(15) -0.0067(13)
C55 0.0380(17) 0.0340(16) 0.043(2) -0.0076(15) 0.0181(15) 0.0003(13)
C56 0.0436(19) 0.0354(16) 0.053(2) -0.0102(15) 0.0201(17) 0.0000(14)
C57 0.0411(19) 0.0472(19) 0.064(3) -0.0233(19) 0.0238(19) -0.0093(15)
C58 0.0395(19) 0.061(2) 0.046(2) -0.0173(19) 0.0099(17) -0.0020(17)
C59 0.047(2) 0.0492(19) 0.041(2) -0.0036(16) 0.0156(17) 0.0040(16)
C60 0.0375(17) 0.0357(16) 0.043(2) -0.0085(15) 0.0178(16) 0.0014(13)
C61 0.0410(18) 0.0334(15) 0.0371(19) -0.0030(14) 0.0107(15) -0.0028(14)
C62 0.0425(19) 0.0432(18) 0.050(2) 0.0006(16) 0.0156(17) 0.0048(15)
C63 0.051(2) 0.0333(16) 0.041(2) 0.0028(14) 0.0120(16) 0.0039(14)
C64 0.056(2) 0.0396(18) 0.054(2) 0.0033(16) 0.0112(18) 0.0093(16)
C65 0.073(3) 0.0330(17) 0.044(2) 0.0041(15) 0.0177(19) 0.0061(17)
C66 0.074(3) 0.0307(16) 0.045(2) 0.0019(15) 0.0215(19) -0.0053(16)
C67 0.060(2) 0.0430(18) 0.052(2) 0.0015(16) 0.0243(19) -0.0065(16)
C68 0.053(2) 0.0364(16) 0.044(2) 0.0000(15) 0.0181(17) -0.0023(15)
C69 0.0465(19) 0.0355(17) 0.058(2) 0.0001(16) 0.0230(18) -0.0003(14)
C70 0.049(2) 0.0352(16) 0.043(2) -0.0007(14) 0.0210(16) -0.0016(14)
C71 0.0435(18) 0.0320(15) 0.045(2) -0.0032(15) 0.0197(16) -0.0038(14)
C72 0.0441(19) 0.0426(18) 0.055(2) -0.0060(16) 0.0133(18) -0.0038(15)
C73 0.050(2) 0.051(2) 0.060(2) 0.0018(19) 0.0163(19) 0.0068(17)
C74 0.058(2) 0.0392(18) 0.076(3) 0.0033(19) 0.033(2) 0.0090(17)
C75 0.064(2) 0.0399(18) 0.060(2) -0.0137(17) 0.032(2) -0.0023(17)
C76 0.0440(19) 0.0467(18) 0.047(2) -0.0023(16) 0.0188(17) -0.0019(15)
C77 0.067(3) 0.147(4) 0.077(3) 0.046(3) 0.012(3) 0.018(3)
Cl9 0.1190(11) 0.1339(11) 0.0761(9) 0.0053(8) 0.0105(8) -0.0041(9)
Cl10 0.1129(11) 0.1312(12) 0.1073(12) -0.0055(9) 0.0347(9) 0.0054(8)
Cl11 0.0786(8) 0.1997(15) 0.0927(10) 0.0644(10) 0.0254(8) 0.0345(9)

loop_
_atom_type_symbol
_atom_type_description
_atom_type_scat_dispersion_real
_atom_type_scat_dispersion_imag
_atom_type_scat_source
C C 0.0033 0.0016 'International Tables Vol C Tables 4.2.6.8 and 6.1.1.4'
H H 0.0000 0.0000 'International Tables Vol C Tables 4.2.6.8 and 6.1.1.4'
Cl Cl 0.1484 0.1585 'International Tables Vol C Tables 4.2.6.8 and 6.1.1.4'

loop_
_geom_angle_atom_site_label_1
_geom_angle_atom_site_label_2
_geom_angle_atom_site_label_3
_geom_angle
C2 C1 C6 120.7(3)
C3 C2 C1 120.3(3)
C2 C3 C4 120.3(3)
C3 C4 C5 119.8(3)
C4 C5 C6 120.3(3)
C1 C6 C5 118.5(3)
C1 C6 C7 119.6(3)
C5 C6 C7 121.8(3)
C8 C7 C16 118.5(3)
C8 C7 C6 118.0(3)
C16 C7 C6 123.5(3)
C7 C8 C9 122.8(3)
C10 C9 C8 122.2(3)
C10 C9 C14 119.2(3)
C8 C9 C14 118.6(3)
C11 C10 C9 121.2(3)
C10 C11 C12 119.7(3)
C10 C11 Cl1 119.3(3)
C12 C11 Cl1 121.1(3)
C13 C12 C11 120.7(3)
C13 C12 Cl2 119.2(3)
C11 C12 Cl2 120.0(3)
C12 C13 C14 120.6(3)
C15 C14 C13 123.0(3)
C15 C14 C9 118.4(3)
C13 C14 C9 118.6(3)
C16 C15 C14 122.4(3)
C15 C16 C7 119.2(3)
C15 C16 C17 117.5(3)
C7 C16 C17 123.3(2)
C18 C17 C22 117.9(3)
C18 C17 C16 118.2(3)
C22 C17 C16 123.8(2)
C19 C18 C17 121.9(3)
C20 C19 C18 120.0(3)
C19 C20 C21 119.4(3)
C20 C21 C22 121.7(3)
C21 C22 C17 118.9(3)
C21 C22 C23 117.0(3)
C17 C22 C23 124.0(3)
C24 C23 C32 119.1(3)
C24 C23 C22 116.9(3)
C32 C23 C22 124.0(2)
C23 C24 C25 122.3(3)
C30 C25 C24 118.3(3)
C30 C25 C26 119.6(3)
C24 C25 C26 122.1(3)
C27 C26 C25 120.3(3)
C26 C27 C28 119.9(3)
C26 C27 Cl3 119.8(3)
C28 C27 Cl3 120.3(3)
C29 C28 C27 121.1(3)
C29 C28 Cl4 118.9(3)
C27 C28 Cl4 120.0(3)
C28 C29 C30 120.6(3)
C31 C30 C25 119.1(3)
C31 C30 C29 122.4(3)
C25 C30 C29 118.5(3)
C32 C31 C30 121.9(3)
C31 C32 C23 119.3(3)
C31 C32 C33 117.7(3)
C23 C32 C33 122.9(2)
C38 C33 C34 118.1(3)
C38 C33 C32 122.1(3)
C34 C33 C32 119.8(3)
C35 C34 C33 121.1(3)
C36 C35 C34 119.8(3)
C35 C36 C37 120.6(3)
C36 C37 C38 119.3(3)
C33 C38 C37 121.0(3)
C44 C39 C40 121.1(3)
C41 C40 C39 119.9(3)
C42 C41 C40 120.1(3)
C41 C42 C43 120.2(3)
C42 C43 C44 120.7(3)
C39 C44 C43 118.1(3)
C39 C44 C45 121.5(3)
C43 C44 C45 120.3(3)
C46 C45 C54 118.8(3)
C46 C45 C44 118.2(3)
C54 C45 C44 122.8(3)
C45 C46 C47 122.4(3)
C48 C47 C46 122.7(3)
C48 C47 C52 119.0(3)
C46 C47 C52 118.3(3)
C49 C48 C47 121.4(3)
C48 C49 C50 119.9(3)
C48 C49 Cl5 120.1(3)
C50 C49 Cl5 120.1(3)
C51 C50 C49 120.2(3)
C51 C50 Cl6 120.0(3)
C49 C50 Cl6 119.8(3)
C50 C51 C52 120.9(3)
C53 C52 C47 118.5(3)
C53 C52 C51 123.0(3)
C47 C52 C51 118.5(3)
C54 C53 C52 123.1(3)
C53 C54 C45 118.8(3)
C53 C54 C55 119.6(3)
C45 C54 C55 121.5(3)
C56 C55 C60 118.7(3)
C56 C55 C54 117.4(3)
C60 C55 C54 123.9(3)
C57 C56 C55 121.6(3)
C58 C57 C56 119.7(3)
C57 C58 C59 119.8(3)
C58 C59 C60 121.2(3)
C59 C60 C55 118.9(3)
C59 C60 C61 117.3(3)
C55 C60 C61 123.8(3)
C62 C61 C70 119.1(3)
C62 C61 C60 117.8(3)
C70 C61 C60 123.1(2)
C61 C62 C63 122.1(3)
C68 C63 C64 119.0(3)
C68 C63 C62 118.4(3)
C64 C63 C62 122.6(3)
C65 C64 C63 120.8(3)
C64 C65 C66 120.3(3)
C64 C65 Cl7 119.8(3)
C66 C65 Cl7 119.9(2)
C67 C66 C65 120.3(3)
C67 C66 Cl8 119.7(3)
C65 C66 Cl8 120.0(2)
C66 C67 C68 120.8(3)
C69 C68 C63 118.9(3)
C69 C68 C67 122.4(3)
C63 C68 C67 118.7(3)
C70 C69 C68 122.2(3)
C69 C70 C61 119.2(3)
C69 C70 C71 117.0(3)
C61 C70 C71 123.8(3)
C76 C71 C72 118.3(3)
C76 C71 C70 122.5(3)
C72 C71 C70 119.2(3)
C73 C72 C71 120.8(3)
C74 C73 C72 120.3(3)
C73 C74 C75 120.0(3)
C74 C75 C76 120.0(3)
C75 C76 C71 120.6(3)
Cl10 C77 Cl11 112.3(3)
Cl10 C77 Cl9 109.3(2)
Cl11 C77 Cl9 109.1(3)

loop_
_geom_bond_atom_site_label_1
_geom_bond_atom_site_label_2
_geom_bond_distance
Cl1 C11 1.728(3)
Cl2 C12 1.741(3)
Cl3 C27 1.730(3)
Cl4 C28 1.744(3)
Cl5 C49 1.733(4)
Cl6 C50 1.736(3)
Cl7 C65 1.735(3)
Cl8 C66 1.734(3)
C1 C2 1.386(4)
C1 C6 1.397(4)
C2 C3 1.364(5)
C3 C4 1.390(5)
C4 C5 1.392(5)
C5 C6 1.397(4)
C6 C7 1.485(4)
C7 C8 1.368(4)
C7 C16 1.435(4)
C8 C9 1.408(4)
C9 C10 1.404(4)
C9 C14 1.419(4)
C10 C11 1.370(4)
C11 C12 1.406(5)
C12 C13 1.366(5)
C13 C14 1.419(4)
C14 C15 1.403(4)
C15 C16 1.376(4)
C16 C17 1.490(4)
C17 C18 1.404(4)
C17 C22 1.407(4)
C18 C19 1.375(4)
C19 C20 1.372(5)
C20 C21 1.384(4)
C21 C22 1.394(4)
C22 C23 1.497(4)
C23 C24 1.375(4)
C23 C32 1.426(4)
C24 C25 1.416(4)
C25 C30 1.415(4)
C25 C26 1.419(4)
C26 C27 1.365(4)
C27 C28 1.410(5)
C28 C29 1.357(4)
C29 C30 1.417(4)
C30 C31 1.408(4)
C31 C32 1.379(4)
C32 C33 1.500(4)
C33 C38 1.383(4)
C33 C34 1.393(4)
C34 C35 1.384(4)
C35 C36 1.374(5)
C36 C37 1.375(5)
C37 C38 1.399(4)
C39 C44 1.383(4)
C39 C40 1.387(4)
C40 C41 1.374(5)
C41 C42 1.373(5)
C42 C43 1.383(4)
C43 C44 1.395(4)
C44 C45 1.488(4)
C45 C46 1.375(4)
C45 C54 1.435(4)
C46 C47 1.419(4)
C47 C48 1.407(4)
C47 C52 1.421(4)
C48 C49 1.358(4)
C49 C50 1.423(5)
C50 C51 1.358(5)
C51 C52 1.424(4)
C52 C53 1.397(4)
C53 C54 1.375(4)
C54 C55 1.492(4)
C55 C56 1.393(4)
C55 C60 1.405(4)
C56 C57 1.383(5)
C57 C58 1.372(5)
C58 C59 1.389(4)
C59 C60 1.393(4)
C60 C61 1.505(4)
C61 C62 1.378(4)
C61 C70 1.422(4)
C62 C63 1.419(4)
C63 C68 1.411(4)
C63 C64 1.417(4)
C64 C65 1.357(4)
C65 C66 1.410(5)
C66 C67 1.357(4)
C67 C68 1.422(4)
C68 C69 1.406(4)
C69 C70 1.382(4)
C70 C71 1.486(4)
C71 C76 1.392(4)
C71 C72 1.396(4)
C72 C73 1.379(4)
C73 C74 1.373(5)
C74 C75 1.381(5)
C75 C76 1.389(4)
C77 Cl10 1.739(5)
C77 Cl11 1.755(5)
C77 Cl9 1.772(5)
